data_4325633
loop_
_publ_author_name
'Galina V. Romanenko'
'Ksenia Yu. Maryunina'
'Artem S. Bogomyakov'
'Renad Z. Sagdeev'
'Victor I. Ovcharenko'

_publ_section_title
;
 Relationship between the Thermally Induced Reorientations of Aromatic
 Solvate Molecules in Cu(hfac)2- Nitroxide Breathing Crystals and the
 Character of the Magnetic Anomaly
;
_journal_name_full 'Inorganic Chemistry'
_journal_page_first 6597
_journal_page_last 6609
_journal_paper_doi 10.1021/ic200444e
_journal_volume 50
_journal_year 2011
_chemical_formula_sum 'C28 H30 Cu F12 N4 O6'
_chemical_formula_weight 810.10
_chemical_name_systematic
; 
 ? 
;
_space_group_IT_number 2
_symmetry_cell_setting triclinic
_symmetry_space_group_name_Hall '-P 1'
_symmetry_space_group_name_H-M 'P -1'
_atom_sites_solution_hydrogens geom
_atom_sites_solution_primary direct
_atom_sites_solution_secondary difmap
_audit_creation_method SHELXL-97
_cell_angle_alpha 99.257(3)
_cell_angle_beta 111.469(3)
_cell_angle_gamma 96.457(4)
_cell_formula_units_Z 2
_cell_length_a 10.634(2)
_cell_length_b 13.344(3)
_cell_length_c 13.744(3)
_cell_measurement_reflns_used 3857
_cell_measurement_temperature 298(2)
_cell_measurement_theta_max 21.52
_cell_measurement_theta_min 2.37
_cell_volume 1759.9(6)
_computing_cell_refinement 'Bruker SMART'
_computing_data_collection 'Bruker SMART'
_computing_data_reduction 'Bruker SAINT'
_computing_molecular_graphics 'Bruker SHELXTL'
_computing_publication_material 'Bruker SHELXTL'
_computing_structure_refinement 'SHELXL-97 (Sheldrick, 1997)'
_computing_structure_solution 'SHELXS-97 (Sheldrick, 1990)'
_diffrn_ambient_temperature 298(2)
_diffrn_measured_fraction_theta_full 0.988
_diffrn_measured_fraction_theta_max 0.988
_diffrn_measurement_device_type 'CCD area detector'
_diffrn_measurement_method 'phi and omega scans'
_diffrn_radiation_monochromator graphite
_diffrn_radiation_source 'fine-focus sealed tube'
_diffrn_radiation_type MoK\a
_diffrn_radiation_wavelength 0.71073
_diffrn_reflns_av_R_equivalents 0.0815
_diffrn_reflns_av_sigmaI/netI 0.0852
_diffrn_reflns_limit_h_max 13
_diffrn_reflns_limit_h_min -13
_diffrn_reflns_limit_k_max 16
_diffrn_reflns_limit_k_min -16
_diffrn_reflns_limit_l_max 17
_diffrn_reflns_limit_l_min -17
_diffrn_reflns_number 17888
_diffrn_reflns_theta_full 26.52
_diffrn_reflns_theta_max 26.52
_diffrn_reflns_theta_min 1.57
_exptl_absorpt_coefficient_mu 0.729
_exptl_absorpt_correction_type none
_exptl_crystal_colour black
_exptl_crystal_density_diffrn 1.529
_exptl_crystal_description bulk
_exptl_crystal_F_000 822
_refine_diff_density_max 0.433
_refine_diff_density_min -0.319
_refine_diff_density_rms 0.063
_refine_ls_extinction_method none
_refine_ls_goodness_of_fit_ref 0.950
_refine_ls_hydrogen_treatment constr
_refine_ls_matrix_type full
_refine_ls_number_parameters 562
_refine_ls_number_reflns 7219
_refine_ls_number_restraints 6
_refine_ls_restrained_S_all 0.973
_refine_ls_R_factor_all 0.0872
_refine_ls_R_factor_gt 0.0554
_refine_ls_shift/su_max 0.003
_refine_ls_shift/su_mean 0.000
_refine_ls_structure_factor_coef Fsqd
_refine_ls_weighting_details 'calc w=1/[\s^2^(Fo^2^)+(0.0636P)^2^+0.0000P] where P=(Fo^2^+2Fc^2^)/3'
_refine_ls_weighting_scheme calc
_refine_ls_wR_factor_gt 0.1266
_refine_ls_wR_factor_ref 0.1391
_reflns_number_gt 4589
_reflns_number_total 7219
_reflns_threshold_expression >2sigma(I)
_cod_data_source_file ic200444e_si_002_38.cif
_cod_data_source_block px295
_cod_original_cell_volume 1760.0(6)
_cod_database_code 4325633

loop_
_symmetry_equiv_pos_as_xyz
'x, y, z'
'-x, -y, -z'

loop_
_atom_site_label
_atom_site_type_symbol
_atom_site_fract_x
_atom_site_fract_y
_atom_site_fract_z
_atom_site_U_iso_or_equiv
_atom_site_adp_type
_atom_site_occupancy
_atom_site_symmetry_multiplicity
_atom_site_calc_flag
_atom_site_refinement_flags
Cu1 Cu 0.5000 0.5000 0.5000 0.05101(18) Uani 1 2 d S
O1 O 0.3717(2) 0.37267(15) 0.47530(17) 0.0588(6) Uani 1 1 d .
C1 C 0.2021(6) 0.2557(3) 0.4878(5) 0.0924(14) Uani 1 1 d .
F1 F 0.1401(6) 0.2176(3) 0.3861(3) 0.196(2) Uani 1 1 d .
F2 F 0.2830(17) 0.1899(9) 0.5019(16) 0.143(6) Uani 0.50 1 d P
F3 F 0.0964(15) 0.2492(13) 0.5089(17) 0.135(7) Uani 0.50 1 d P
F2A F 0.132(2) 0.2411(15) 0.5427(18) 0.163(9) Uani 0.50 1 d P
F3A F 0.2846(19) 0.2075(11) 0.5447(18) 0.199(9) Uani 0.50 1 d P
C2 C 0.2767(4) 0.3662(3) 0.5068(3) 0.0615(9) Uani 1 1 d .
C3 C 0.2320(4) 0.4446(3) 0.5561(3) 0.0703(10) Uani 1 1 d .
H3A H 0.1602 0.4280 0.5775 0.084 Uiso 1 1 calc R
C4 C 0.2901(3) 0.5463(3) 0.5745(3) 0.0564(8) Uani 1 1 d .
C5 C 0.2328(5) 0.6277(3) 0.6271(4) 0.0754(11) Uani 1 1 d .
F4 F 0.3356(15) 0.6932(12) 0.7129(16) 0.124(6) Uani 0.50 1 d P
F5 F 0.1574(17) 0.5953(8) 0.6749(13) 0.126(5) Uani 0.50 1 d P
F6 F 0.1797(19) 0.6859(13) 0.5657(12) 0.151(9) Uani 0.50 1 d P
F4A F 0.2322(19) 0.7079(9) 0.5934(15) 0.135(8) Uani 0.50 1 d P
F5A F 0.293(2) 0.6488(16) 0.7222(11) 0.183(9) Uani 0.50 1 d P
F6A F 0.1002(12) 0.5947(10) 0.6047(12) 0.126(4) Uani 0.50 1 d P
O2 O 0.3873(2) 0.58263(15) 0.55231(17) 0.0571(6) Uani 1 1 d .
Cu2 Cu 0.0000 0.0000 0.0000 0.0594(2) Uani 1 2 d S
O3 O 0.1551(2) -0.06389(15) 0.00278(18) 0.0591(6) Uani 1 1 d .
C6 C 0.3148(5) -0.1358(4) -0.0493(4) 0.0789(12) Uani 1 1 d .
F7 F 0.3958(15) -0.1136(15) 0.0486(9) 0.147(7) Uani 0.50 1 d P
F8 F 0.3825(15) -0.1177(13) -0.1081(15) 0.144(6) Uani 0.50 1 d P
F9 F 0.262(2) -0.2310(11) -0.0779(17) 0.160(8) Uani 0.50 1 d P
F7A F 0.2832(17) -0.2228(13) -0.0314(16) 0.124(6) Uani 0.50 1 d P
F8A F 0.3636(17) -0.1541(12) -0.1216(10) 0.130(6) Uani 0.50 1 d P
F9A F 0.4266(17) -0.0861(13) 0.0336(16) 0.188(9) Uani 0.50 1 d P
C7 C 0.1990(4) -0.0740(2) -0.0701(3) 0.0615(9) Uani 1 1 d .
C8 C 0.1543(4) -0.0382(3) -0.1628(3) 0.0771(11) Uani 1 1 d .
H8A H 0.1940 -0.0540 -0.2120 0.092 Uiso 1 1 calc R
C9 C 0.0522(4) 0.0206(2) -0.1856(3) 0.0669(10) Uani 1 1 d .
C10 C 0.0161(8) 0.0578(4) -0.2893(5) 0.0935(15) Uani 1 1 d .
F10 F -0.137(2) 0.058(2) -0.3331(19) 0.165(5) Uani 0.50 1 d P
F11 F 0.1108(18) 0.1404(13) -0.2742(15) 0.171(8) Uani 0.50 1 d P
F12 F 0.0640(18) 0.0198(12) -0.3537(11) 0.161(7) Uani 0.50 1 d P
F10A F -0.082(2) 0.075(3) -0.322(2) 0.243(15) Uani 0.50 1 d P
F11A F 0.039(2) 0.1503(7) -0.2792(12) 0.131(7) Uani 0.50 1 d P
F12A F 0.0125(18) -0.0092(9) -0.3675(10) 0.153(7) Uani 0.50 1 d P
O4 O -0.0128(3) 0.04851(16) -0.13028(19) 0.0651(6) Uani 1 1 d .
O01 O 0.4084(2) 0.51448(16) 0.32192(17) 0.0622(6) Uani 1 1 d .
N1 N 0.2836(3) 0.52177(18) 0.2677(2) 0.0552(7) Uani 1 1 d .
C01 C 0.2422(4) 0.6228(2) 0.2485(3) 0.0643(9) Uani 1 1 d .
C02 C 0.2933(5) 0.6493(3) 0.1640(3) 0.0919(13) Uani 1 1 d .
H02A H 0.2490 0.5969 0.0992 0.138 Uiso 1 1 calc R
H02B H 0.3910 0.6529 0.1896 0.138 Uiso 1 1 calc R
H02C H 0.2721 0.7148 0.1497 0.138 Uiso 1 1 calc R
C03 C 0.3126(5) 0.7067(3) 0.3526(3) 0.0882(13) Uani 1 1 d .
H03A H 0.4100 0.7202 0.3708 0.132 Uiso 1 1 calc R
H03B H 0.2946 0.6833 0.4095 0.132 Uiso 1 1 calc R
H03C H 0.2771 0.7689 0.3422 0.132 Uiso 1 1 calc R
C04 C 0.0859(4) 0.5925(2) 0.2087(3) 0.0640(9) Uani 1 1 d .
C05 C 0.0025(5) 0.6426(3) 0.1205(3) 0.0883(12) Uani 1 1 d .
H05A H -0.0938 0.6186 0.1012 0.132 Uiso 1 1 calc R
H05B H 0.0246 0.6245 0.0590 0.132 Uiso 1 1 calc R
H05C H 0.0239 0.7163 0.1456 0.132 Uiso 1 1 calc R
C06 C 0.0323(4) 0.6022(3) 0.2981(3) 0.0825(12) Uani 1 1 d .
H06A H -0.0660 0.5821 0.2676 0.124 Uiso 1 1 calc R
H06B H 0.0577 0.6726 0.3377 0.124 Uiso 1 1 calc R
H06C H 0.0716 0.5581 0.3453 0.124 Uiso 1 1 calc R
N2 N 0.0659(3) 0.4796(2) 0.1649(2) 0.0603(7) Uani 1 1 d .
O02 O -0.0510(3) 0.42516(19) 0.1064(2) 0.0795(7) Uani 1 1 d .
C07 C 0.1817(3) 0.4428(2) 0.2076(2) 0.0524(8) Uani 1 1 d .
C08 C 0.1942(3) 0.3369(2) 0.1892(2) 0.0490(7) Uani 1 1 d .
C09 C 0.0937(4) 0.2524(2) 0.1195(3) 0.0581(8) Uani 1 1 d .
H09A H 0.0037 0.2568 0.0785 0.070 Uiso 1 1 calc R
N3 N 0.1427(3) 0.16591(19) 0.1194(2) 0.0603(7) Uani 1 1 d .
N4 N 0.2750(3) 0.19351(19) 0.1898(2) 0.0607(7) Uani 1 1 d .
C041 C 0.3639(4) 0.1174(3) 0.2102(3) 0.0866(12) Uani 1 1 d D
H04A H 0.3104 0.0502 0.1677 0.104 Uiso 1 1 calc R
H04B H 0.4365 0.1341 0.1853 0.104 Uiso 1 1 calc R
C042 C 0.4244(7) 0.1096(5) 0.3168(5) 0.150(2) Uani 1 1 d D
H04C H 0.3555 0.1073 0.3475 0.179 Uiso 1 1 calc R
H04D H 0.4953 0.1701 0.3573 0.179 Uiso 1 1 calc R
C043 C 0.4909(11) 0.0070(9) 0.3252(7) 0.230(6) Uani 1 1 d D
H04E H 0.4472 -0.0395 0.3558 0.276 Uiso 1 1 calc R
H3B H 0.4824 -0.0292 0.2553 0.276 Uiso 1 1 calc R
C044 C 0.6117(12) 0.0402(8) 0.3843(13) 0.319(9) Uani 1 1 d D
H04F H 0.6600 -0.0163 0.3946 0.479 Uiso 1 1 calc R
H04G H 0.6174 0.0770 0.4523 0.479 Uiso 1 1 calc R
H04H H 0.6526 0.0861 0.3524 0.479 Uiso 1 1 calc R
C010 C 0.3087(4) 0.2942(2) 0.2321(3) 0.0614(9) Uani 1 1 d .
H01A H 0.3944 0.3296 0.2819 0.074 Uiso 1 1 calc R
C1S C -0.3626(12) 0.7126(11) 0.0454(12) 0.318(8) Uani 1 1 d .
H1SA H -0.3796 0.7404 -0.0175 0.477 Uiso 1 1 calc R
H1SB H -0.2656 0.7156 0.0815 0.477 Uiso 1 1 calc R
H1SC H -0.3956 0.7525 0.0925 0.477 Uiso 1 1 calc R
C2S C -0.4375(12) 0.6005(9) 0.0133(17) 0.190(4) Uani 1 1 d D
C3S C -0.5188(18) 0.5385(17) -0.0831(12) 0.236(7) Uani 1 1 d D
H3SA H -0.5302 0.5664 -0.1429 0.284 Uiso 1 1 calc R
C4S C -0.5846(15) 0.4412(18) -0.1016(10) 0.268(8) Uani 1 1 d D
H4SA H -0.6418 0.4043 -0.1702 0.321 Uiso 1 1 calc R

loop_
_atom_site_aniso_label
_atom_site_aniso_U_11
_atom_site_aniso_U_22
_atom_site_aniso_U_33
_atom_site_aniso_U_23
_atom_site_aniso_U_13
_atom_site_aniso_U_12
Cu1 0.0501(3) 0.0437(3) 0.0546(3) 0.0023(2) 0.0203(3) 0.0033(2)
O1 0.0610(14) 0.0502(12) 0.0599(14) 0.0010(10) 0.0254(12) -0.0004(11)
C1 0.108(4) 0.063(3) 0.115(4) 0.004(3) 0.066(4) -0.001(3)
F1 0.265(5) 0.122(3) 0.135(3) -0.024(2) 0.067(4) -0.105(3)
F2 0.139(9) 0.046(4) 0.273(15) 0.010(5) 0.128(10) 0.001(4)
F3 0.093(5) 0.066(5) 0.269(18) 0.021(8) 0.110(8) -0.011(4)
F2A 0.27(2) 0.085(7) 0.225(13) 0.037(7) 0.200(16) 0.002(10)
F3A 0.159(11) 0.095(9) 0.35(2) 0.138(13) 0.068(12) 0.043(7)
C2 0.063(2) 0.056(2) 0.062(2) 0.0076(16) 0.0263(19) -0.0024(17)
C3 0.072(2) 0.063(2) 0.086(3) 0.0107(19) 0.046(2) 0.0047(19)
C4 0.054(2) 0.060(2) 0.051(2) 0.0097(16) 0.0172(17) 0.0115(17)
C5 0.081(3) 0.072(3) 0.079(3) 0.010(2) 0.041(3) 0.015(2)
F4 0.106(6) 0.106(7) 0.132(11) -0.052(7) 0.057(7) -0.008(6)
F5 0.167(14) 0.086(5) 0.175(12) 0.002(8) 0.139(12) 0.008(8)
F6 0.214(15) 0.184(16) 0.088(5) 0.044(7) 0.056(7) 0.163(14)
F4A 0.200(13) 0.060(4) 0.21(2) 0.040(7) 0.150(15) 0.039(6)
F5A 0.24(2) 0.20(2) 0.074(7) -0.021(10) 0.025(12) 0.127(14)
F6A 0.094(7) 0.106(6) 0.195(11) 0.003(9) 0.085(8) 0.029(5)
O2 0.0583(14) 0.0513(12) 0.0604(14) 0.0095(10) 0.0234(12) 0.0083(10)
Cu2 0.0740(4) 0.0552(3) 0.0626(4) 0.0125(3) 0.0389(3) 0.0240(3)
O3 0.0701(15) 0.0527(12) 0.0600(14) 0.0020(10) 0.0341(13) 0.0184(11)
C6 0.080(3) 0.072(3) 0.099(4) 0.006(3) 0.053(3) 0.022(2)
F7 0.097(9) 0.253(18) 0.080(6) 0.006(8) 0.014(5) 0.110(12)
F8 0.126(7) 0.127(10) 0.265(16) 0.077(9) 0.149(9) 0.070(6)
F9 0.144(10) 0.057(6) 0.29(2) 0.013(8) 0.103(12) 0.038(5)
F7A 0.093(7) 0.124(12) 0.217(14) 0.111(12) 0.088(9) 0.061(8)
F8A 0.220(13) 0.132(11) 0.120(6) 0.048(5) 0.127(7) 0.117(9)
F9A 0.083(6) 0.143(7) 0.27(2) -0.087(9) 0.046(8) 0.018(5)
C7 0.065(2) 0.0445(18) 0.073(2) -0.0040(17) 0.035(2) 0.0044(16)
C8 0.107(3) 0.066(2) 0.085(3) 0.015(2) 0.066(3) 0.026(2)
C9 0.096(3) 0.0470(19) 0.066(2) 0.0085(17) 0.042(2) 0.0106(19)
C10 0.130(5) 0.081(4) 0.096(4) 0.035(3) 0.061(4) 0.045(3)
F10 0.111(12) 0.308(14) 0.129(7) 0.125(8) 0.060(8) 0.094(9)
F11 0.194(13) 0.164(13) 0.157(9) 0.095(10) 0.064(8) -0.030(9)
F12 0.290(16) 0.179(14) 0.128(10) 0.081(9) 0.159(11) 0.157(13)
F10A 0.16(2) 0.53(4) 0.182(17) 0.25(2) 0.122(18) 0.19(2)
F11A 0.25(2) 0.051(4) 0.123(8) 0.031(4) 0.099(13) 0.042(7)
F12A 0.304(16) 0.068(4) 0.053(4) -0.005(3) 0.051(6) -0.006(6)
O4 0.0867(17) 0.0539(13) 0.0677(15) 0.0117(11) 0.0437(14) 0.0202(12)
O01 0.0623(15) 0.0564(13) 0.0582(14) 0.0071(11) 0.0152(12) 0.0089(11)
N1 0.0657(19) 0.0432(14) 0.0528(16) 0.0082(12) 0.0198(15) 0.0101(13)
C01 0.088(3) 0.0439(18) 0.056(2) 0.0146(15) 0.020(2) 0.0143(17)
C02 0.117(4) 0.074(3) 0.094(3) 0.035(2) 0.046(3) 0.013(2)
C03 0.123(4) 0.046(2) 0.082(3) 0.0038(18) 0.028(3) 0.017(2)
C04 0.085(3) 0.0493(19) 0.060(2) 0.0153(16) 0.026(2) 0.0266(18)
C05 0.118(3) 0.074(3) 0.078(3) 0.028(2) 0.030(3) 0.047(2)
C06 0.111(3) 0.069(2) 0.080(3) 0.017(2) 0.047(3) 0.032(2)
N2 0.065(2) 0.0539(16) 0.0569(17) 0.0094(13) 0.0178(16) 0.0183(15)
O02 0.0631(17) 0.0757(17) 0.0826(18) 0.0102(14) 0.0103(15) 0.0191(14)
C07 0.057(2) 0.0488(18) 0.0487(18) 0.0092(15) 0.0170(16) 0.0122(16)
C08 0.0526(19) 0.0434(16) 0.0470(18) 0.0077(14) 0.0150(15) 0.0114(14)
C09 0.062(2) 0.0465(18) 0.062(2) 0.0151(16) 0.0183(18) 0.0130(16)
N3 0.0651(19) 0.0459(15) 0.0604(17) 0.0078(13) 0.0149(16) 0.0121(13)
N4 0.067(2) 0.0502(16) 0.0552(17) 0.0029(13) 0.0143(15) 0.0211(14)
C041 0.088(3) 0.070(2) 0.085(3) -0.002(2) 0.015(2) 0.039(2)
C042 0.193(6) 0.150(5) 0.122(5) 0.055(4) 0.045(4) 0.122(5)
C043 0.234(11) 0.315(15) 0.141(7) 0.089(8) 0.027(7) 0.160(11)
C044 0.284(16) 0.143(8) 0.56(3) 0.074(12) 0.197(17) 0.062(10)
C010 0.066(2) 0.0535(19) 0.052(2) -0.0017(15) 0.0140(18) 0.0092(17)
C1S 0.210(12) 0.315(15) 0.50(2) 0.146(16) 0.164(14) 0.174(12)
C2S 0.134(8) 0.265(11) 0.212(10) 0.084(11) 0.076(8) 0.130(8)
C3S 0.177(13) 0.43(2) 0.167(14) 0.172(14) 0.079(11) 0.134(13)
C4S 0.171(12) 0.53(3) 0.171(10) 0.157(15) 0.081(8) 0.166(16)

loop_
_atom_type_symbol
_atom_type_description
_atom_type_scat_dispersion_real
_atom_type_scat_dispersion_imag
_atom_type_scat_source
C C 0.0033 0.0016 'International Tables Vol C Tables 4.2.6.8 and 6.1.1.4'
H H 0.0000 0.0000 'International Tables Vol C Tables 4.2.6.8 and 6.1.1.4'
N N 0.0061 0.0033 'International Tables Vol C Tables 4.2.6.8 and 6.1.1.4'
O O 0.0106 0.0060 'International Tables Vol C Tables 4.2.6.8 and 6.1.1.4'
F F 0.0171 0.0103 'International Tables Vol C Tables 4.2.6.8 and 6.1.1.4'
Cu Cu 0.3201 1.2651 'International Tables Vol C Tables 4.2.6.8 and 6.1.1.4'

loop_
_geom_angle_atom_site_label_1
_geom_angle_atom_site_label_2
_geom_angle_atom_site_label_3
_geom_angle
_geom_angle_site_symmetry_1
_geom_angle_site_symmetry_3
O1 Cu1 O1 180.0 2_666 .
O1 Cu1 O2 91.14(9) 2_666 2_666
O1 Cu1 O2 88.86(9) . 2_666
O1 Cu1 O2 88.86(9) 2_666 .
O1 Cu1 O2 91.14(9) . .
O2 Cu1 O2 180.000(1) 2_666 .
O1 Cu1 O01 94.11(8) 2_666 2_666
O1 Cu1 O01 85.89(8) . 2_666
O2 Cu1 O01 98.02(9) 2_666 2_666
O2 Cu1 O01 81.98(9) . 2_666
O1 Cu1 O01 85.89(8) 2_666 .
O1 Cu1 O01 94.11(8) . .
O2 Cu1 O01 81.98(9) 2_666 .
O2 Cu1 O01 98.02(9) . .
O01 Cu1 O01 180.0 2_666 .
C2 O1 Cu1 124.7(2) . .
F3 C1 F3A 108.7(13) . .
F3 C1 F2A 23.7(19) . .
F3A C1 F2A 86.4(14) . .
F3 C1 F2 124.1(12) . .
F3A C1 F2 26.8(16) . .
F2A C1 F2 106.2(13) . .
F3 C1 F1 96.8(11) . .
F3A C1 F1 119.0(11) . .
F2A C1 F1 115.5(11) . .
F2 C1 F1 93.6(9) . .
F3 C1 C2 114.3(9) . .
F3A C1 C2 108.4(9) . .
F2A C1 C2 116.4(10) . .
F2 C1 C2 113.2(7) . .
F1 C1 C2 109.6(4) . .
F3A F2 C1 74(3) . .
F2A F3 C1 79(3) . .
F3 F2A C1 78(3) . .
F3 F2A F3A 122(4) . .
C1 F2A F3A 46.7(9) . .
F2 F3A C1 79(3) . .
F2 F3A F2A 114(4) . .
C1 F3A F2A 46.9(9) . .
O1 C2 C3 128.5(3) . .
O1 C2 C1 114.0(3) . .
C3 C2 C1 117.5(3) . .
C4 C3 C2 121.9(3) . .
O2 C4 C3 127.8(3) . .
O2 C4 C5 113.7(3) . .
C3 C4 C5 118.5(3) . .
F5A C5 F4A 108.9(12) . .
F5A C5 F6 128.7(11) . .
F4A C5 F6 26.0(12) . .
F5A C5 F5 68.4(10) . .
F4A C5 F5 126.6(10) . .
F6 C5 F5 113.5(11) . .
F5A C5 F6A 108.5(11) . .
F4A C5 F6A 103.0(10) . .
F6 C5 F6A 80.1(10) . .
F5 C5 F6A 41.6(6) . .
F5A C5 F4 33.7(13) . .
F4A C5 F4 79.7(11) . .
F6 C5 F4 104.2(11) . .
F5 C5 F4 99.0(9) . .
F6A C5 F4 133.0(8) . .
F5A C5 C4 111.3(9) . .
F4A C5 C4 114.1(8) . .
F6 C5 C4 112.1(8) . .
F5 C5 C4 116.0(6) . .
F6A C5 C4 110.6(6) . .
F4 C5 C4 110.6(8) . .
F5A F4 C5 60.9(18) . .
F5A F4 F4A 103(3) . .
C5 F4 F4A 46.7(7) . .
F6A F5 C5 71.7(12) . .
F6A F5 F5A 122.3(18) . .
C5 F5 F5A 52.6(8) . .
F6A F5 O02 126.4(16) . 2_566
C5 F5 O02 157.8(10) . 2_566
F5A F5 O02 105.9(12) . 2_566
F4A F6 C5 74(2) . .
F4A F6 F6A 120(3) . .
C5 F6 F6A 51.8(7) . .
F6 F4A C5 80(2) . .
F6 F4A F4 130(3) . .
C5 F4A F4 53.6(8) . .
F4 F5A C5 85(2) . .
F4 F5A F5 137(3) . .
C5 F5A F5 59.0(8) . .
F5 F6A C5 66.7(12) . .
F5 F6A F6 106.6(17) . .
C5 F6A F6 48.1(7) . .
C4 O2 Cu1 124.7(2) . .
O3 Cu2 O3 180.0 2 .
O3 Cu2 O4 92.18(9) 2 2
O3 Cu2 O4 87.82(9) . 2
O3 Cu2 O4 87.82(9) 2 .
O3 Cu2 O4 92.18(9) . .
O4 Cu2 O4 180.0 2 .
O3 Cu2 N3 94.63(9) 2 2
O3 Cu2 N3 85.37(9) . 2
O4 Cu2 N3 92.88(9) 2 2
O4 Cu2 N3 87.12(9) . 2
O3 Cu2 N3 85.37(9) 2 .
O3 Cu2 N3 94.63(9) . .
O4 Cu2 N3 87.12(9) 2 .
O4 Cu2 N3 92.88(9) . .
N3 Cu2 N3 180.0 2 .
C7 O3 Cu2 124.9(2) . .
F7A C6 F9 26.6(15) . .
F7A C6 F7 84.6(12) . .
F9 C6 F7 110.1(13) . .
F7A C6 F8A 105.2(11) . .
F9 C6 F8A 85.7(12) . .
F7 C6 F8A 119.4(10) . .
F7A C6 F8 125.3(11) . .
F9 C6 F8 107.3(12) . .
F7 C6 F8 109.8(12) . .
F8A C6 F8 21.6(13) . .
F7A C6 F9A 107.1(13) . .
F9 C6 F9A 129.6(13) . .
F7 C6 F9A 25.6(15) . .
F8A C6 F9A 100.8(12) . .
F8 C6 F9A 86.6(12) . .
F7A C6 C7 113.1(8) . .
F9 C6 C7 108.5(9) . .
F7 C6 C7 111.5(7) . .
F8A C6 C7 117.8(7) . .
F8 C6 C7 109.5(8) . .
F9A C6 C7 111.7(8) . .
F9A F7 C6 82(3) . .
F9A F7 F7A 123(3) . .
C6 F7 F7A 47.5(8) . .
F7A F9 C6 76(3) . .
F7A F9 F8A 111(4) . .
C6 F9 F8A 47.6(8) . .
F7A F9 O02 94(3) . 2
C6 F9 O02 155.5(11) . 2
F8A F9 O02 153.1(11) . 2
F9 F7A C6 77(3) . .
F9 F7A F7 123(3) . .
C6 F7A F7 47.9(8) . .
F9 F7A O02 76(3) . 2
C6 F7A O02 145.1(11) . 2
F7 F7A O02 159.6(11) . 2
C6 F8A F9 46.7(8) . .
F7 F9A C6 72(2) . .
O3 C7 C8 128.0(4) . .
O3 C7 C6 112.9(4) . .
C8 C7 C6 119.2(3) . .
C7 C8 C9 122.3(3) . .
O4 C9 C8 127.9(3) . .
O4 C9 C10 115.4(4) . .
C8 C9 C10 116.7(4) . .
F10A C10 F11A 77(2) . .
F10A C10 F12 116.3(18) . .
F11A C10 F12 107.3(11) . .
F10A C10 F12A 100(2) . .
F11A C10 F12A 126.1(10) . .
F12 C10 F12A 26.7(12) . .
F10A C10 F11 110(2) . .
F11A C10 F11 34.9(10) . .
F12 C10 F11 82.2(11) . .
F12A C10 F11 107.9(10) . .
F10A C10 F10 13(3) . .
F11A C10 F10 89.6(13) . .
F12 C10 F10 116.9(14) . .
F12A C10 F10 95.7(13) . .
F11 C10 F10 123.0(14) . .
F10A C10 C9 116.7(13) . .
F11A C10 C9 115.3(8) . .
F12 C10 C9 117.2(7) . .
F12A C10 C9 113.9(8) . .
F11 C10 C9 108.6(10) . .
F10 C10 C9 107.6(10) . .
F10A F10 C10 26(5) . .
F11A F11 C10 63.1(16) . .
F11A F11 F12 99(2) . .
C10 F11 F12 46.4(7) . .
F12A F12 C10 79(2) . .
F12A F12 F11 128(2) . .
C10 F12 F11 51.3(7) . .
F10 F10A C10 141(8) . .
F10 F10A F11A 158(8) . .
C10 F10A F11A 56.8(14) . .
F10 F10A F12A 115(7) . .
C10 F10A F12A 45.0(14) . .
F11A F10A F12A 87.3(11) . .
F11 F11A C10 82.0(16) . .
F11 F11A F10A 125(2) . .
C10 F11A F10A 46.3(13) . .
F12 F12A C10 74.2(17) . .
F12 F12A F10A 99(2) . .
C10 F12A F10A 35.4(10) . .
C9 O4 Cu2 123.8(2) . .
N1 O01 Cu1 126.49(18) . .
O01 N1 C07 125.5(3) . .
O01 N1 C01 122.5(3) . .
C07 N1 C01 111.1(3) . .
O01 N1 O02 154.17(18) . .
C07 N1 O02 28.71(17) . .
C01 N1 O02 83.07(19) . .
N1 C01 C02 105.6(3) . .
N1 C01 C04 100.5(3) . .
C02 C01 C04 114.4(3) . .
N1 C01 C03 109.9(3) . .
C02 C01 C03 109.8(3) . .
C04 C01 C03 115.8(3) . .
N1 C01 O02 72.10(17) . .
C02 C01 O02 104.9(2) . .
C04 C01 O02 33.53(15) . .
C03 C01 O02 142.8(3) . .
C01 C02 O02 116.3(3) . 2_565
C01 C02 O02 54.53(19) . .
O02 C02 O02 64.50(10) 2_565 .
N2 C04 C05 109.1(3) . .
N2 C04 C06 106.0(3) . .
C05 C04 C06 110.2(3) . .
N2 C04 C01 100.7(3) . .
C05 C04 C01 116.0(3) . .
C06 C04 C01 113.9(3) . .
N2 C04 O02 26.12(15) . .
C05 C04 O02 89.9(2) . .
C06 C04 O02 97.5(2) . .
C01 C04 O02 126.0(2) . .
N2 C04 O02 76.20(16) . 2_565
C05 C04 O02 47.65(19) . 2_565
C06 C04 O02 154.5(3) . 2_565
C01 C04 O02 90.10(19) . 2_565
O02 C04 O02 73.19(11) . 2_565
C04 C05 O02 57.87(18) . .
C04 C05 O02 112.7(2) . 2_565
O02 C05 O02 84.28(12) . 2_565
C04 C06 O02 52.49(18) . .
O02 N2 C07 125.2(3) . .
O02 N2 C04 122.6(3) . .
C07 N2 C04 111.5(3) . .
O02 N2 O02 85.31(19) . 2_565
C07 N2 O02 110.2(2) . 2_565
C04 N2 O02 83.05(17) . 2_565
N2 O02 C07 28.29(16) . .
N2 O02 C04 31.25(17) . .
C07 O02 C04 59.29(13) . .
N2 O02 C05 58.83(18) . .
C07 O02 C05 86.39(14) . .
C04 O02 C05 32.18(11) . .
N2 O02 C08 57.27(17) . .
C07 O02 C08 29.00(10) . .
C04 O02 C08 88.26(13) . .
C05 O02 C08 114.27(14) . .
N2 O02 C09 85.01(19) . .
C07 O02 C09 56.84(11) . .
C04 O02 C09 116.13(14) . .
C05 O02 C09 139.36(15) . .
C08 O02 C09 27.90(8) . .
N2 O02 C06 49.84(17) . .
C07 O02 C06 71.08(13) . .
C04 O02 C06 30.06(11) . .
C05 O02 C06 50.23(11) . .
C08 O02 C06 95.68(12) . .
C09 O02 C06 120.24(13) . .
N2 O02 F9 145.3(4) . 2
C07 O02 F9 122.3(4) . 2
C04 O02 F9 150.4(4) . 2
C05 O02 F9 147.4(3) . 2
C08 O02 F9 96.9(3) . 2
C09 O02 F9 73.2(3) . 2
C06 O02 F9 120.4(4) . 2
N2 O02 F7A 153.7(3) . 2
C07 O02 F7A 127.8(3) . 2
C04 O02 F7A 159.1(4) . 2
C05 O02 F7A 145.5(3) . 2
C08 O02 F7A 100.3(3) . 2
C09 O02 F7A 74.3(3) . 2
C06 O02 F7A 129.3(3) . 2
F9 O02 F7A 10.5(6) 2 2
N2 O02 C05 99.4(2) . 2_565
C07 O02 C05 91.15(13) . 2_565
C04 O02 C05 111.14(14) . 2_565
C05 O02 C05 95.72(12) . 2_565
C08 O02 C05 80.93(11) . 2_565
C09 O02 C05 70.79(10) . 2_565
C06 O02 C05 141.09(14) . 2_565
F9 O02 C05 98.4(4) 2 2_565
F7A O02 C05 89.2(3) 2 2_565
N2 O02 N1 12.30(15) . .
C07 O02 N1 16.05(9) . .
C04 O02 N1 43.27(10) . .
C05 O02 N1 70.95(11) . .
C08 O02 N1 45.05(8) . .
C09 O02 N1 72.87(10) . .
C06 O02 N1 58.02(10) . .
F9 O02 N1 135.4(4) 2 .
F7A O02 N1 142.5(3) 2 .
C05 O02 N1 96.83(11) 2_565 .
N2 O02 C01 12.65(16) . .
C07 O02 C01 40.63(10) . .
C04 O02 C01 20.45(10) . .
C05 O02 C01 46.18(11) . .
C08 O02 C01 69.43(10) . .
C09 O02 C01 96.89(11) . .
C06 O02 C01 45.10(10) . .
F9 O02 C01 155.5(4) 2 .
F7A O02 C01 165.2(3) 2 .
C05 O02 C01 99.28(12) 2_565 .
N1 O02 C01 24.83(7) . .
N2 O02 C02 142.2(2) . 2_565
C07 O02 C02 140.94(15) . 2_565
C04 O02 C02 129.93(13) . 2_565
C05 O02 C02 98.17(12) . 2_565
C08 O02 C02 123.68(12) . 2_565
C09 O02 C02 100.75(12) . 2_565
C06 O02 C02 139.00(13) . 2_565
F9 O02 C02 70.0(4) 2 2_565
F7A O02 C02 59.8(3) 2 2_565
C05 O02 C02 49.85(11) 2_565 2_565
N1 O02 C02 144.80(12) . 2_565
C01 O02 C02 134.53(11) . 2_565
N2 O02 F5 95.1(3) . 2_566
C07 O02 F5 95.3(3) . 2_566
C04 O02 F5 88.3(2) . 2_566
C05 O02 F5 103.5(2) . 2_566
C08 O02 F5 95.8(3) . 2_566
C09 O02 F5 97.2(2) . 2_566
C06 O02 F5 58.6(2) . 2_566
F9 O02 F5 62.3(4) 2 2_566
F7A O02 F5 72.0(4) 2 2_566
C05 O02 F5 160.1(2) 2_565 2_566
N1 O02 F5 94.5(3) . 2_566
C01 O02 F5 97.9(3) . 2_566
C02 O02 F5 120.7(3) 2_565 2_566
N2 O02 N2 94.69(19) . 2_565
C07 O02 N2 104.17(13) . 2_565
C04 O02 N2 88.18(11) . 2_565
C05 O02 N2 62.79(10) . 2_565
C08 O02 N2 109.00(10) . 2_565
C09 O02 N2 106.74(10) . 2_565
C06 O02 N2 112.93(11) . 2_565
F9 O02 N2 117.0(4) 2 2_565
F7A O02 N2 106.6(3) 2 2_565
C05 O02 N2 36.88(7) 2_565 2_565
N1 O02 N2 99.88(9) . 2_565
C01 O02 N2 87.13(9) . 2_565
C02 O02 N2 47.70(8) 2_565 2_565
F5 O02 N2 154.8(3) 2_566 2_565
N2 O02 C04 105.8(2) . 2_565
C07 O02 C04 105.59(13) . 2_565
C04 O02 C04 106.81(11) . 2_565
C05 O02 C04 83.46(11) . 2_565
C08 O02 C04 99.93(10) . 2_565
C09 O02 C04 90.02(10) . 2_565
C06 O02 C04 133.41(12) . 2_565
F9 O02 C04 100.9(4) 2 2_565
F7A O02 C04 90.6(3) 2 2_565
C05 O02 C04 19.63(8) 2_565 2_565
N1 O02 C04 107.08(10) . 2_565
C01 O02 C04 101.44(10) . 2_565
C02 O02 C04 37.71(9) 2_565 2_565
F5 O02 C04 158.4(3) 2_566 2_565
N2 O02 C04 20.74(6) 2_565 2_565
N2 O02 O02 77.13(18) . 2_565
C07 O02 O02 88.45(12) . 2_565
C04 O02 O02 73.15(11) . 2_565
C05 O02 O02 52.85(10) . 2_565
C08 O02 O02 98.91(11) . 2_565
C09 O02 O02 104.80(11) . 2_565
C06 O02 O02 100.71(12) . 2_565
F9 O02 O02 133.9(4) 2 2_565
F7A O02 O02 123.5(3) 2 2_565
C05 O02 O02 42.87(8) 2_565 2_565
N1 O02 O02 82.65(9) . 2_565
C01 O02 O02 69.86(9) . 2_565
C02 O02 O02 65.21(9) 2_565 2_565
F5 O02 O02 155.8(2) 2_566 2_565
N2 O02 O02 17.56(5) 2_565 2_565
C04 O02 O02 33.66(7) 2_565 2_565
N2 O02 C02 27.02(16) . .
C07 O02 C02 46.78(11) . .
C04 O02 C02 33.69(11) . .
C05 O02 C02 43.87(11) . .
C08 O02 C02 71.58(10) . .
C09 O02 C02 95.50(11) . .
C06 O02 C02 62.95(10) . .
F9 O02 C02 168.4(3) 2 .
F7A O02 C02 166.9(3) 2 .
C05 O02 C02 79.50(11) 2_565 .
N1 O02 C02 34.96(7) . .
C01 O02 C02 20.53(8) . .
C02 O02 C02 115.50(10) 2_565 .
F5 O02 C02 118.3(3) 2_566 .
N2 O02 C02 67.82(9) 2_565 .
C04 O02 C02 80.96(9) 2_565 .
O02 O02 C02 50.29(8) 2_565 .
N1 C07 N2 108.8(3) . .
N1 C07 C08 125.7(3) . .
N2 C07 C08 125.5(3) . .
N1 C07 O02 135.2(2) . .
N2 C07 O02 26.47(15) . .
C08 C07 O02 99.1(2) . .
C010 C08 C09 103.9(3) . .
C010 C08 C07 128.3(3) . .
C09 C08 C07 127.8(3) . .
C010 C08 O02 177.4(2) . .
C09 C08 O02 76.12(19) . .
C07 C08 O02 51.93(17) . .
N3 C09 C08 111.5(3) . .
N3 C09 O02 172.2(3) . .
C08 C09 O02 75.97(19) . .
C09 N3 N4 105.1(3) . .
C09 N3 Cu2 121.4(2) . .
N4 N3 Cu2 133.4(2) . .
C010 N4 N3 111.8(3) . .
C010 N4 C041 127.3(3) . .
N3 N4 C041 121.0(3) . .
C042 C041 N4 115.6(4) . .
C041 C042 C043 110.6(5) . .
C044 C043 C042 103.6(11) . .
N4 C010 C08 107.8(3) . .
C3S C2S C4S 117.0(10) . 2_465
C3S C2S C1S 132.1(19) . .
C4S C2S C1S 111(2) 2_465 .
C4S C3S C2S 127.0(13) . .
C3S C4S C2S 115.9(14) . 2_465

loop_
_geom_bond_atom_site_label_1
_geom_bond_atom_site_label_2
_geom_bond_distance
_geom_bond_site_symmetry_2
Cu1 O1 1.954(2) 2_666
Cu1 O1 1.954(2) .
Cu1 O2 1.960(2) 2_666
Cu1 O2 1.960(2) .
Cu1 O01 2.329(2) 2_666
Cu1 O01 2.329(2) .
O1 C2 1.236(4) .
C1 F3 1.257(14) .
C1 F3A 1.258(15) .
C1 F2A 1.262(15) .
C1 F2 1.284(16) .
C1 F1 1.292(6) .
C1 C2 1.528(5) .
F2 F3A 0.59(3) .
F3 F2A 0.52(4) .
F2A F3A 1.72(3) .
C2 C3 1.379(5) .
C3 C4 1.368(4) .
C4 O2 1.250(4) .
C4 C5 1.515(5) .
C5 F5A 1.195(14) .
C5 F4A 1.232(12) .
C5 F6 1.263(12) .
C5 F5 1.289(11) .
C5 F6A 1.333(12) .
C5 F4 1.364(15) .
F4 F5A 0.76(3) .
F4 F4A 1.67(2) .
F5 F6A 0.932(14) .
F5 F5A 1.40(2) .
F5 O02 3.616(11) 2_566
F6 F4A 0.56(3) .
F6 F6A 1.67(2) .
Cu2 O3 1.931(2) 2
Cu2 O3 1.931(2) .
Cu2 O4 1.964(2) 2
Cu2 O4 1.964(2) .
Cu2 N3 2.480(3) 2
Cu2 N3 2.480(3) .
O3 C7 1.246(4) .
C6 F7A 1.259(15) .
C6 F9 1.265(17) .
C6 F7 1.268(12) .
C6 F8A 1.282(11) .
C6 F8 1.295(14) .
C6 F9A 1.320(16) .
C6 C7 1.526(5) .
F7 F9A 0.58(3) .
F7 F7A 1.70(2) .
F9 F7A 0.58(3) .
F9 F8A 1.73(2) .
F9 O02 3.104(18) 2
F7A O02 3.193(17) 2
C7 C8 1.371(5) .
C8 C9 1.384(5) .
C9 O4 1.243(4) .
C9 C10 1.515(6) .
C10 F10A 1.04(2) .
C10 F11A 1.206(11) .
C10 F12 1.243(11) .
C10 F12A 1.268(12) .
C10 F11 1.340(15) .
C10 F10 1.51(2) .
F10 F10A 0.56(4) .
F11 F11A 0.77(2) .
F11 F12 1.70(2) .
F12 F12A 0.58(3) .
F10A F11A 1.40(3) .
F10A F12A 1.77(3) .
O01 N1 1.286(3) .
N1 C07 1.332(4) .
N1 C01 1.497(4) .
N1 O02 3.393(4) .
C01 C02 1.524(5) .
C01 C04 1.529(5) .
C01 C03 1.540(5) .
C01 O02 3.539(4) .
C02 O02 3.558(5) 2_565
C02 O02 4.199(5) .
C04 N2 1.489(4) .
C04 C05 1.520(5) .
C04 C06 1.526(5) .
C04 O02 2.417(4) .
C04 O02 4.174(4) 2_565
C05 O02 2.854(5) .
C05 O02 3.344(5) 2_565
C06 O02 3.022(5) .
N2 O02 1.263(3) .
N2 C07 1.343(4) .
N2 O02 4.083(4) 2_565
O02 C07 2.315(4) .
O02 C08 2.904(4) .
O02 C09 2.906(4) .
O02 F9 3.104(18) 2
O02 F7A 3.193(17) 2
O02 C05 3.344(5) 2_565
O02 C02 3.558(5) 2_565
O02 F5 3.616(11) 2_566
O02 N2 4.083(4) 2_565
O02 C04 4.174(4) 2_565
O02 O02 4.174(5) 2_565
C07 C08 1.426(4) .
C08 C010 1.376(4) .
C08 C09 1.401(4) .
C09 N3 1.319(4) .
N3 N4 1.350(4) .
N4 C010 1.326(4) .
N4 C041 1.455(4) .
C041 C042 1.395(6) .
C042 C043 1.613(10) .
C043 C044 1.225(11) .
C1S C2S 1.527(13) .
C2S C3S 1.354(9) .
C2S C4S 1.369(9) 2_465
C3S C4S 1.342(9) .
C4S C2S 1.369(9) 2_465
